data_4332300
loop_
_publ_author_name
'Lin, Ping'
'Clegg, William'
'Harrington, Ross W.'
'Henderson, Richard A.'
'Fletcher, Ashleigh J.'
'Bell, Jon'
'Thomas, K. Mark'

_publ_section_title
;
 Assembly of Heterometallic Clusters and Coordination Polymers by
 Combining Mo&#x2212;S-Based Clusters with Mn2+
;
_journal_issue 10
_journal_name_full 'Inorganic Chemistry'
_journal_page_first 4284
_journal_page_last 4302
_journal_paper_doi 10.1021/ic060205u
_journal_volume 45
_journal_year 2006
_chemical_formula_moiety 'C18 H32 Mn Mo2 N2 O6 S6, 0.5 C10 H8 N2'
_chemical_formula_sum 'C23 H36 Mn Mo2 N3 O6 S6'
_chemical_formula_weight 889.73
_chemical_name_systematic
;
 ?
;
_space_group_IT_number 61
_symmetry_cell_setting orthorhombic
_symmetry_space_group_name_Hall '-P 2ac 2ab'
_symmetry_space_group_name_H-M 'P b c a'
_atom_sites_solution_hydrogens mixed
_atom_sites_solution_primary direct
_atom_sites_solution_secondary difmap
_audit_creation_method SHELXL-97
_cell_angle_alpha 90.00
_cell_angle_beta 90.00
_cell_angle_gamma 90.00
_cell_formula_units_Z 8
_cell_length_a 15.3815(8)
_cell_length_b 18.2475(9)
_cell_length_c 23.9239(12)
_cell_measurement_reflns_used 25560
_cell_measurement_temperature 150(2)
_cell_measurement_theta_max 28.72
_cell_measurement_theta_min 2.15
_cell_volume 6714.8(6)
_computing_cell_refinement 'Bruker SAINT'
_computing_data_collection 'Bruker SMART'
_computing_data_reduction 'Bruker SAINT'
_computing_molecular_graphics 'Bruker SHELXTL'
_computing_publication_material 'Bruker SHELXTL and local programs'
_computing_structure_refinement 'Bruker SHELXTL'
_computing_structure_solution 'Bruker SHELXTL'
_diffrn_ambient_temperature 150(2)
_diffrn_measured_fraction_theta_full 1.000
_diffrn_measured_fraction_theta_max 1.000
_diffrn_measurement_device_type 'Bruker SMART 1K CCD diffractometer'
_diffrn_measurement_method 'thin-slice \w scans'
_diffrn_radiation_monochromator graphite
_diffrn_radiation_source 'sealed tube'
_diffrn_radiation_type MoK\a
_diffrn_radiation_wavelength 0.71073
_diffrn_reflns_av_R_equivalents 0.0797
_diffrn_reflns_av_sigmaI/netI 0.0449
_diffrn_reflns_limit_h_max 18
_diffrn_reflns_limit_h_min -18
_diffrn_reflns_limit_k_max 21
_diffrn_reflns_limit_k_min -21
_diffrn_reflns_limit_l_max 28
_diffrn_reflns_limit_l_min -28
_diffrn_reflns_number 46211
_diffrn_reflns_theta_full 25.00
_diffrn_reflns_theta_max 25.00
_diffrn_reflns_theta_min 1.70
_diffrn_standards_number 0
_exptl_absorpt_coefficient_mu 1.519
_exptl_absorpt_correction_T_max 0.815
_exptl_absorpt_correction_T_min 0.731
_exptl_absorpt_correction_type multi-scan
_exptl_absorpt_process_details SADABS
_exptl_crystal_colour orange
_exptl_crystal_density_diffrn 1.760
_exptl_crystal_density_method 'not measured'
_exptl_crystal_description block
_exptl_crystal_F_000 3584
_exptl_crystal_size_max 0.22
_exptl_crystal_size_mid 0.18
_exptl_crystal_size_min 0.14
_refine_diff_density_max 1.669
_refine_diff_density_min -1.012
_refine_diff_density_rms 0.160
_refine_ls_extinction_method none
_refine_ls_goodness_of_fit_ref 1.162
_refine_ls_hydrogen_treatment mixed
_refine_ls_matrix_type full
_refine_ls_number_parameters 390
_refine_ls_number_reflns 5918
_refine_ls_number_restraints 4
_refine_ls_restrained_S_all 1.162
_refine_ls_R_factor_all 0.0789
_refine_ls_R_factor_gt 0.0512
_refine_ls_shift/su_max 0.001
_refine_ls_shift/su_mean 0.000
_refine_ls_structure_factor_coef Fsqd
_refine_ls_weighting_details 'calc w=1/[\s^2^(Fo^2^)+(0.0485P)^2^+55.3789P] where P=(Fo^2^+2Fc^2^)/3'
_refine_ls_weighting_scheme calc
_refine_ls_wR_factor_gt 0.1172
_refine_ls_wR_factor_ref 0.1434
_reflns_number_gt 4427
_reflns_number_total 5918
_reflns_threshold_expression I>2\s(I)
_cod_data_source_file ic060205usup4.cif
_cod_data_source_block 4_rah100
_cod_original_sg_symbol_H-M 'P bca'
_cod_database_code 4332300

loop_
_symmetry_equiv_pos_as_xyz
'x, y, z'
'-x+1/2, -y, z+1/2'
'-x, y+1/2, -z+1/2'
'x+1/2, -y+1/2, -z'
'-x, -y, -z'
'x-1/2, y, -z-1/2'
'x, -y-1/2, z-1/2'
'-x-1/2, y-1/2, z'

loop_
_atom_site_label
_atom_site_type_symbol
_atom_site_fract_x
_atom_site_fract_y
_atom_site_fract_z
_atom_site_U_iso_or_equiv
_atom_site_adp_type
_atom_site_occupancy
_atom_site_symmetry_multiplicity
_atom_site_calc_flag
_atom_site_refinement_flags
Mn Mn 0.57366(6) 0.48829(5) 0.30095(4) 0.0168(2) Uani 1 1 d .
Mo1 Mo 0.49069(4) 0.68553(3) 0.29531(3) 0.01876(17) Uani 1 1 d .
Mo2 Mo 0.41038(4) 0.68062(3) 0.40284(3) 0.02129(17) Uani 1 1 d .
S1 S 0.43751(12) 0.71788(9) 0.20229(8) 0.0245(4) Uani 1 1 d .
S2 S 0.60731(12) 0.76250(11) 0.26698(9) 0.0325(5) Uani 1 1 d .
S3 S 0.34440(11) 0.70091(10) 0.31602(8) 0.0246(4) Uani 1 1 d .
S4 S 0.55254(12) 0.71519(10) 0.38127(8) 0.0263(4) Uani 1 1 d .
S5 S 0.26784(12) 0.72020(11) 0.43217(8) 0.0301(4) Uani 1 1 d .
S6 S 0.45266(13) 0.74120(11) 0.48845(8) 0.0308(4) Uani 1 1 d .
O1 O 0.5175(3) 0.5954(3) 0.2847(2) 0.0268(12) Uani 1 1 d .
O2 O 0.4096(3) 0.5890(3) 0.4165(2) 0.0296(12) Uani 1 1 d .
O3 O 0.4570(3) 0.4507(3) 0.2586(2) 0.0253(11) Uani 1 1 d D
H3 H 0.454(4) 0.452(3) 0.2214(9) 0.003(16) Uiso 1 1 d D
O4 O 0.5147(4) 0.4792(3) 0.3825(2) 0.0314(13) Uani 1 1 d D
H4 H 0.487(5) 0.518(3) 0.396(3) 0.05(3) Uiso 1 1 d D
O5 O 0.6838(4) 0.5413(3) 0.3368(2) 0.0314(13) Uani 1 1 d D
H5 H 0.684(5) 0.547(4) 0.3735(10) 0.03(2) Uiso 1 1 d D
O6 O 0.6252(3) 0.3785(2) 0.3200(2) 0.0230(11) Uani 1 1 d D
H6 H 0.599(4) 0.337(2) 0.313(3) 0.010(17) Uiso 1 1 d D
N1 N 0.6382(4) 0.4801(3) 0.2190(2) 0.0210(13) Uani 1 1 d .
N2 N 0.8033(6) 0.4550(5) -0.0542(3) 0.053(2) Uani 1 1 d .
N3 N 0.4527(4) 0.4742(4) 0.1449(3) 0.0368(17) Uani 1 1 d .
C1 C 0.5384(5) 0.7262(4) 0.1635(3) 0.0290(17) Uani 1 1 d .
H1A H 0.5677 0.6780 0.1617 0.035 Uiso 1 1 calc R
H1B H 0.5259 0.7425 0.1249 0.035 Uiso 1 1 calc R
C2 C 0.5972(5) 0.7812(4) 0.1919(3) 0.0311(18) Uani 1 1 d .
H2A H 0.5735 0.8311 0.1865 0.037 Uiso 1 1 calc R
H2B H 0.6555 0.7794 0.1745 0.037 Uiso 1 1 calc R
C3 C 0.2775(5) 0.7195(5) 0.5074(3) 0.0352(19) Uani 1 1 d .
H3A H 0.2234 0.7390 0.5242 0.042 Uiso 1 1 calc R
H3B H 0.2851 0.6684 0.5205 0.042 Uiso 1 1 calc R
C4 C 0.3544(6) 0.7655(5) 0.5264(4) 0.039(2) Uani 1 1 d .
H4A H 0.3639 0.7580 0.5669 0.047 Uiso 1 1 calc R
H4B H 0.3412 0.8180 0.5202 0.047 Uiso 1 1 calc R
C5 C 0.6482(5) 0.4152(4) 0.1930(3) 0.0262(17) Uani 1 1 d .
H5A H 0.6302 0.3719 0.2118 0.031 Uiso 1 1 calc R
C6 C 0.6834(5) 0.4091(4) 0.1405(3) 0.0285(17) Uani 1 1 d .
H6A H 0.6899 0.3624 0.1235 0.034 Uiso 1 1 calc R
C7 C 0.7093(5) 0.4722(4) 0.1126(3) 0.0233(16) Uani 1 1 d .
C8 C 0.6990(4) 0.5388(4) 0.1388(3) 0.0223(16) Uani 1 1 d .
H8 H 0.7152 0.5828 0.1204 0.027 Uiso 1 1 calc R
C9 C 0.6648(5) 0.5409(4) 0.1920(3) 0.0218(15) Uani 1 1 d .
H9 H 0.6598 0.5869 0.2103 0.026 Uiso 1 1 calc R
C10 C 0.8269(6) 0.4077(6) -0.0154(4) 0.050(3) Uani 1 1 d .
H10 H 0.8662 0.3697 -0.0254 0.060 Uiso 1 1 calc R
C11 C 0.7973(5) 0.4107(5) 0.0385(4) 0.039(2) Uani 1 1 d .
H11 H 0.8135 0.3737 0.0645 0.047 Uiso 1 1 calc R
C12 C 0.7443(5) 0.4671(5) 0.0550(3) 0.0326(19) Uani 1 1 d .
C13 C 0.7228(6) 0.5202(5) 0.0155(3) 0.037(2) Uani 1 1 d .
H13 H 0.6887 0.5617 0.0253 0.045 Uiso 1 1 calc R
C14 C 0.7529(7) 0.5106(6) -0.0390(4) 0.054(3) Uani 1 1 d .
H14 H 0.7365 0.5454 -0.0665 0.065 Uiso 1 1 calc R
C15 C 0.4611(7) 0.4181(5) 0.1097(4) 0.048(3) Uani 1 1 d .
H15 H 0.4549 0.3700 0.1243 0.058 Uiso 1 1 calc R
C16 C 0.4784(7) 0.4254(5) 0.0530(4) 0.049(3) Uani 1 1 d .
H16 H 0.4828 0.3831 0.0300 0.059 Uiso 1 1 calc R
C17 C 0.4892(5) 0.4949(4) 0.0299(3) 0.0306(18) Uani 1 1 d .
C18 C 0.4807(5) 0.5530(4) 0.0669(4) 0.0344(19) Uani 1 1 d .
H18 H 0.4872 0.6018 0.0537 0.041 Uiso 1 1 calc R
C19 C 0.4628(5) 0.5407(5) 0.1223(4) 0.035(2) Uani 1 1 d .
H19 H 0.4573 0.5821 0.1462 0.042 Uiso 1 1 calc R
C20 C 0.3726(5) 0.4716(5) 0.2796(4) 0.039(2) Uani 1 1 d .
H20A H 0.3662 0.4545 0.3182 0.058 Uiso 1 1 calc R
H20B H 0.3272 0.4493 0.2563 0.058 Uiso 1 1 calc R
H20C H 0.3669 0.5250 0.2784 0.058 Uiso 1 1 calc R
C21 C 0.5252(5) 0.4271(4) 0.4261(3) 0.0318(18) Uani 1 1 d .
H21A H 0.4800 0.3895 0.4231 0.048 Uiso 1 1 calc R
H21B H 0.5204 0.4518 0.4624 0.048 Uiso 1 1 calc R
H21C H 0.5826 0.4041 0.4230 0.048 Uiso 1 1 calc R
C22 C 0.7416(5) 0.5989(4) 0.3210(3) 0.0315(18) Uani 1 1 d .
H22A H 0.7829 0.5806 0.2932 0.047 Uiso 1 1 calc R
H22B H 0.7733 0.6162 0.3540 0.047 Uiso 1 1 calc R
H22C H 0.7081 0.6395 0.3050 0.047 Uiso 1 1 calc R
C23 C 0.7148(5) 0.3603(5) 0.3274(4) 0.038(2) Uani 1 1 d .
H23A H 0.7495 0.4053 0.3284 0.057 Uiso 1 1 calc R
H23B H 0.7342 0.3295 0.2962 0.057 Uiso 1 1 calc R
H23C H 0.7221 0.3335 0.3626 0.057 Uiso 1 1 calc R

loop_
_atom_site_aniso_label
_atom_site_aniso_U_11
_atom_site_aniso_U_22
_atom_site_aniso_U_33
_atom_site_aniso_U_23
_atom_site_aniso_U_13
_atom_site_aniso_U_12
Mn 0.0150(5) 0.0148(5) 0.0206(5) 0.0002(4) 0.0013(4) 0.0012(4)
Mo1 0.0137(3) 0.0106(3) 0.0321(4) 0.0013(2) 0.0000(2) 0.0007(2)
Mo2 0.0186(3) 0.0132(3) 0.0320(4) 0.0007(3) 0.0010(3) 0.0010(2)
S1 0.0219(9) 0.0166(9) 0.0350(10) -0.0008(8) -0.0037(8) -0.0004(7)
S2 0.0224(10) 0.0311(11) 0.0438(12) 0.0109(9) -0.0060(9) -0.0117(8)
S3 0.0156(9) 0.0239(9) 0.0342(10) -0.0038(8) -0.0011(7) 0.0012(7)
S4 0.0183(9) 0.0255(10) 0.0352(11) 0.0045(8) -0.0036(8) 0.0010(8)
S5 0.0235(10) 0.0276(10) 0.0392(11) -0.0047(8) 0.0049(8) 0.0041(8)
S6 0.0324(11) 0.0257(10) 0.0344(11) -0.0001(8) -0.0027(8) -0.0010(8)
O1 0.026(3) 0.017(3) 0.037(3) 0.002(2) 0.009(2) 0.002(2)
O2 0.028(3) 0.018(3) 0.043(3) -0.002(2) 0.007(2) 0.001(2)
O3 0.011(2) 0.026(3) 0.039(3) -0.004(2) 0.004(2) 0.001(2)
O4 0.043(3) 0.027(3) 0.024(3) 0.002(2) 0.012(2) 0.013(3)
O5 0.036(3) 0.032(3) 0.026(3) 0.001(2) -0.012(2) -0.011(2)
O6 0.016(3) 0.012(2) 0.041(3) 0.001(2) 0.003(2) 0.002(2)
N1 0.018(3) 0.025(3) 0.021(3) 0.001(2) -0.001(2) 0.003(2)
N2 0.057(5) 0.069(6) 0.034(4) -0.021(4) 0.018(4) -0.029(5)
N3 0.032(4) 0.037(4) 0.041(4) -0.005(3) -0.013(3) 0.008(3)
C1 0.029(4) 0.022(4) 0.037(4) 0.003(3) 0.002(3) 0.004(3)
C2 0.025(4) 0.029(4) 0.040(5) 0.010(4) 0.007(3) -0.006(3)
C3 0.032(4) 0.034(5) 0.040(5) -0.001(4) 0.010(4) 0.002(4)
C4 0.044(5) 0.036(5) 0.038(5) -0.002(4) 0.005(4) 0.006(4)
C5 0.032(4) 0.027(4) 0.019(4) 0.000(3) 0.005(3) -0.009(3)
C6 0.023(4) 0.028(4) 0.035(4) -0.005(3) 0.002(3) -0.007(3)
C7 0.018(4) 0.025(4) 0.027(4) -0.007(3) -0.001(3) -0.001(3)
C8 0.014(3) 0.024(4) 0.029(4) 0.009(3) -0.001(3) -0.007(3)
C9 0.022(4) 0.021(4) 0.022(4) -0.002(3) 0.001(3) 0.000(3)
C10 0.051(6) 0.057(6) 0.041(6) -0.016(5) 0.023(5) -0.024(5)
C11 0.033(5) 0.043(5) 0.041(5) -0.011(4) 0.015(4) -0.012(4)
C12 0.023(4) 0.048(5) 0.027(4) -0.007(4) 0.004(3) -0.021(4)
C13 0.042(5) 0.043(5) 0.026(4) -0.003(4) -0.003(4) -0.015(4)
C14 0.061(7) 0.071(7) 0.029(5) 0.008(5) -0.005(5) -0.042(6)
C15 0.070(7) 0.026(5) 0.049(6) -0.003(4) -0.024(5) 0.020(5)
C16 0.080(7) 0.030(5) 0.036(5) -0.013(4) -0.021(5) 0.014(5)
C17 0.031(4) 0.024(4) 0.037(4) -0.009(3) -0.014(4) 0.010(3)
C18 0.028(4) 0.022(4) 0.054(6) -0.015(4) -0.004(4) -0.001(3)
C19 0.023(4) 0.035(5) 0.048(5) -0.017(4) -0.002(4) -0.001(4)
C20 0.017(4) 0.038(5) 0.061(6) -0.003(4) 0.004(4) 0.004(3)
C21 0.040(5) 0.026(4) 0.029(4) 0.008(3) 0.004(4) 0.010(4)
C22 0.026(4) 0.033(4) 0.036(4) -0.003(4) 0.001(3) -0.011(3)
C23 0.021(4) 0.036(5) 0.058(6) 0.002(4) -0.002(4) 0.010(4)

loop_
_atom_type_symbol
_atom_type_description
_atom_type_scat_dispersion_real
_atom_type_scat_dispersion_imag
_atom_type_scat_source
C C 0.0033 0.0016 'International Tables Vol C Tables 4.2.6.8 and 6.1.1.4'
H H 0.0000 0.0000 'International Tables Vol C Tables 4.2.6.8 and 6.1.1.4'
N N 0.0061 0.0033 'International Tables Vol C Tables 4.2.6.8 and 6.1.1.4'
O O 0.0106 0.0060 'International Tables Vol C Tables 4.2.6.8 and 6.1.1.4'
S S 0.1246 0.1234 'International Tables Vol C Tables 4.2.6.8 and 6.1.1.4'
Mn Mn 0.3368 0.7283 'International Tables Vol C Tables 4.2.6.8 and 6.1.1.4'
Mo Mo -1.6832 0.6857 'International Tables Vol C Tables 4.2.6.8 and 6.1.1.4'

loop_
_geom_angle_atom_site_label_1
_geom_angle_atom_site_label_2
_geom_angle_atom_site_label_3
_geom_angle
_geom_angle_site_symmetry_1
_geom_angle_site_symmetry_3
O1 Mn O3 82.65(19) . .
O1 Mn O4 93.66(19) . .
O1 Mn O5 88.9(2) . .
O1 Mn O6 177.25(19) . .
O1 Mn N1 94.6(2) . .
O3 Mn O4 92.9(2) . .
O3 Mn O5 171.1(2) . .
O3 Mn O6 96.11(19) . .
O3 Mn N1 86.3(2) . .
O4 Mn O5 90.3(2) . .
O4 Mn O6 83.94(19) . .
O4 Mn N1 171.5(2) . .
O5 Mn O6 92.5(2) . .
O5 Mn N1 91.8(2) . .
O6 Mn N1 87.7(2) . .
Mo2 Mo1 S1 133.11(5) . .
Mo2 Mo1 S2 127.01(6) . .
Mo2 Mo1 S3 52.55(5) . .
Mo2 Mo1 S4 52.30(5) . .
Mo2 Mo1 O1 102.00(16) . .
S1 Mo1 S2 81.38(7) . .
S1 Mo1 S3 80.83(7) . .
S1 Mo1 S4 152.20(7) . .
S1 Mo1 O1 100.19(18) . .
S2 Mo1 S3 136.14(7) . .
S2 Mo1 S4 78.83(7) . .
S2 Mo1 O1 110.06(17) . .
S3 Mo1 S4 100.33(7) . .
S3 Mo1 O1 112.38(17) . .
S4 Mo1 O1 104.83(18) . .
Mo1 Mo2 S3 51.92(5) . .
Mo1 Mo2 S4 52.18(5) . .
Mo1 Mo2 S5 130.23(6) . .
Mo1 Mo2 S6 129.26(5) . .
Mo1 Mo2 O2 101.90(17) . .
S3 Mo2 S4 99.62(7) . .
S3 Mo2 S5 79.44(7) . .
S3 Mo2 S6 142.78(7) . .
S3 Mo2 O2 108.80(19) . .
S4 Mo2 S5 146.61(7) . .
S4 Mo2 S6 79.14(7) . .
S4 Mo2 O2 108.29(18) . .
S5 Mo2 S6 82.02(7) . .
S5 Mo2 O2 103.42(18) . .
S6 Mo2 O2 106.76(19) . .
Mo1 S1 C1 101.5(3) . .
Mo1 S2 C2 109.0(3) . .
Mo1 S3 Mo2 75.53(6) . .
Mo1 S4 Mo2 75.51(6) . .
Mo2 S5 C3 102.3(3) . .
Mo2 S6 C4 108.1(3) . .
Mn O1 Mo1 158.8(3) . .
Mn O3 H3 119(4) . .
Mn O3 C20 119.8(5) . .
H3 O3 C20 107(4) . .
Mn O4 H4 118(6) . .
Mn O4 C21 131.8(4) . .
H4 O4 C21 108(6) . .
Mn O5 H5 117(5) . .
Mn O5 C22 136.3(5) . .
H5 O5 C22 100(5) . .
Mn O6 H6 126(4) . .
Mn O6 C23 125.8(5) . .
H6 O6 C23 105(4) . .
Mn N1 C5 121.5(5) . .
Mn N1 C9 120.5(5) . .
C5 N1 C9 117.9(6) . .
C10 N2 C14 118.0(8) . .
C15 N3 C19 115.5(8) . .
S1 C1 H1A 109.7 . .
S1 C1 H1B 109.7 . .
S1 C1 C2 109.7(5) . .
H1A C1 H1B 108.2 . .
H1A C1 C2 109.7 . .
H1B C1 C2 109.7 . .
S2 C2 C1 111.5(5) . .
S2 C2 H2A 109.3 . .
S2 C2 H2B 109.3 . .
C1 C2 H2A 109.3 . .
C1 C2 H2B 109.3 . .
H2A C2 H2B 108.0 . .
S5 C3 H3A 109.5 . .
S5 C3 H3B 109.5 . .
S5 C3 C4 110.9(6) . .
H3A C3 H3B 108.0 . .
H3A C3 C4 109.5 . .
H3B C3 C4 109.5 . .
S6 C4 C3 111.3(6) . .
S6 C4 H4A 109.4 . .
S6 C4 H4B 109.4 . .
C3 C4 H4A 109.4 . .
C3 C4 H4B 109.4 . .
H4A C4 H4B 108.0 . .
N1 C5 H5A 118.7 . .
N1 C5 C6 122.7(7) . .
H5A C5 C6 118.7 . .
C5 C6 H6A 120.5 . .
C5 C6 C7 119.0(7) . .
H6A C6 C7 120.5 . .
C6 C7 C8 118.7(7) . .
C6 C7 C12 119.9(7) . .
C8 C7 C12 121.4(7) . .
C7 C8 H8 120.3 . .
C7 C8 C9 119.3(6) . .
H8 C8 C9 120.3 . .
N1 C9 C8 122.3(6) . .
N1 C9 H9 118.8 . .
C8 C9 H9 118.8 . .
N2 C10 H10 118.5 . .
N2 C10 C11 123.0(10) . .
H10 C10 C11 118.5 . .
C10 C11 H11 120.0 . .
C10 C11 C12 119.9(9) . .
H11 C11 C12 120.0 . .
C7 C12 C11 122.1(8) . .
C7 C12 C13 120.0(8) . .
C11 C12 C13 117.9(8) . .
C12 C13 H13 121.1 . .
C12 C13 C14 117.8(9) . .
H13 C13 C14 121.1 . .
N2 C14 C13 123.2(9) . .
N2 C14 H14 118.4 . .
C13 C14 H14 118.4 . .
N3 C15 H15 117.9 . .
N3 C15 C16 124.2(8) . .
H15 C15 C16 117.9 . .
C15 C16 H16 120.1 . .
C15 C16 C17 119.8(8) . .
H16 C16 C17 120.1 . .
C16 C17 C17 121.6(9) . 5_665
C16 C17 C18 115.6(8) . .
C17 C17 C18 122.7(9) 5_665 .
C17 C18 H18 119.7 . .
C17 C18 C19 120.6(8) . .
H18 C18 C19 119.7 . .
N3 C19 C18 124.2(7) . .
N3 C19 H19 117.9 . .
C18 C19 H19 117.9 . .
O3 C20 H20A 109.5 . .
O3 C20 H20B 109.5 . .
O3 C20 H20C 109.5 . .
H20A C20 H20B 109.5 . .
H20A C20 H20C 109.5 . .
H20B C20 H20C 109.5 . .
O4 C21 H21A 109.5 . .
O4 C21 H21B 109.5 . .
O4 C21 H21C 109.5 . .
H21A C21 H21B 109.5 . .
H21A C21 H21C 109.5 . .
H21B C21 H21C 109.5 . .
O5 C22 H22A 109.5 . .
O5 C22 H22B 109.5 . .
O5 C22 H22C 109.5 . .
H22A C22 H22B 109.5 . .
H22A C22 H22C 109.5 . .
H22B C22 H22C 109.5 . .
O6 C23 H23A 109.5 . .
O6 C23 H23B 109.5 . .
O6 C23 H23C 109.5 . .
H23A C23 H23B 109.5 . .
H23A C23 H23C 109.5 . .
H23B C23 H23C 109.5 . .

loop_
_geom_bond_atom_site_label_1
_geom_bond_atom_site_label_2
_geom_bond_distance
_geom_bond_site_symmetry_2
Mn O1 2.172(5) .
Mn O3 2.172(5) .
Mn O4 2.158(5) .
Mn O5 2.131(5) .
Mn O6 2.203(5) .
Mn N1 2.202(6) .
Mo1 Mo2 2.8554(9) .
Mo1 S1 2.4433(19) .
Mo1 S2 2.3769(19) .
Mo1 S3 2.3211(19) .
Mo1 S4 2.330(2) .
Mo1 O1 1.715(5) .
Mo2 S3 2.341(2) .
Mo2 S4 2.3335(19) .
Mo2 S5 2.4125(19) .
Mo2 S6 2.416(2) .
Mo2 O2 1.703(5) .
S1 C1 1.814(8) .
S2 C2 1.834(8) .
S5 C3 1.806(8) .
S6 C4 1.818(9) .
O3 H3 0.89(2) .
O3 C20 1.443(9) .
O4 H4 0.88(2) .
O4 C21 1.422(9) .
O5 H5 0.88(2) .
O5 C22 1.427(9) .
O6 H6 0.88(2) .
O6 C23 1.428(9) .
N1 C5 1.346(9) .
N1 C9 1.348(9) .
N2 C10 1.318(13) .
N2 C14 1.326(14) .
N3 C15 1.332(11) .
N3 C19 1.336(11) .
C1 H1A 0.990 .
C1 H1B 0.990 .
C1 C2 1.512(11) .
C2 H2A 0.990 .
C2 H2B 0.990 .
C3 H3A 0.990 .
C3 H3B 0.990 .
C3 C4 1.520(12) .
C4 H4A 0.990 .
C4 H4B 0.990 .
C5 H5A 0.950 .
C5 C6 1.371(10) .
C6 H6A 0.950 .
C6 C7 1.390(10) .
C7 C8 1.375(10) .
C7 C12 1.483(10) .
C8 H8 0.950 .
C8 C9 1.378(10) .
C9 H9 0.950 .
C10 H10 0.950 .
C10 C11 1.370(12) .
C11 H11 0.950 .
C11 C12 1.372(12) .
C12 C13 1.394(12) .
C13 H13 0.950 .
C13 C14 1.394(12) .
C14 H14 0.950 .
C15 H15 0.950 .
C15 C16 1.389(13) .
C16 H16 0.950 .
C16 C17 1.392(12) .
C17 C17 1.482(16) 5_665
C17 C18 1.388(10) .
C18 H18 0.950 .
C18 C19 1.372(12) .
C19 H19 0.950 .
C20 H20A 0.980 .
C20 H20B 0.980 .
C20 H20C 0.980 .
C21 H21A 0.980 .
C21 H21B 0.980 .
C21 H21C 0.980 .
C22 H22A 0.980 .
C22 H22B 0.980 .
C22 H22C 0.980 .
C23 H23A 0.980 .
C23 H23B 0.980 .
C23 H23C 0.980 .

loop_
_geom_hbond_atom_site_label_D
_geom_hbond_atom_site_label_H
_geom_hbond_atom_site_label_A
_geom_hbond_distance_DH
_geom_hbond_distance_HA
_geom_hbond_distance_DA
_geom_hbond_angle_DHA
_geom_hbond_site_symmetry_A
O3 H3 N3 0.89(2) 1.87(2) 2.755(9) 170(6) .
O4 H4 O2 0.88(2) 1.83(3) 2.699(7) 167(9) .
O5 H5 N2 0.88(2) 1.74(3) 2.617(9) 170(7) 2_665
O6 H6 S1 0.88(2) 2.27(3) 3.131(5) 167(6) 3_645

loop_
_geom_torsion_atom_site_label_1
_geom_torsion_atom_site_label_2
_geom_torsion_atom_site_label_3
_geom_torsion_atom_site_label_4
_geom_torsion
_geom_torsion_site_symmetry_1
_geom_torsion_site_symmetry_4
S1 Mo1 Mo2 S3 7.41(8) . .
S1 Mo1 Mo2 S4 -143.90(9) . .
S1 Mo1 Mo2 S5 -7.19(10) . .
S1 Mo1 Mo2 S6 -124.36(9) . .
S1 Mo1 Mo2 O2 112.07(19) . .
S2 Mo1 Mo2 S3 124.05(9) . .
S2 Mo1 Mo2 S4 -27.25(9) . .
S2 Mo1 Mo2 S5 109.46(9) . .
S2 Mo1 Mo2 S6 -7.71(10) . .
S2 Mo1 Mo2 O2 -131.28(19) . .
S3 Mo1 Mo2 S4 -151.30(8) . .
S3 Mo1 Mo2 S5 -14.60(9) . .
S3 Mo1 Mo2 S6 -131.77(9) . .
S3 Mo1 Mo2 O2 104.67(19) . .
S4 Mo1 Mo2 S3 151.30(8) . .
S4 Mo1 Mo2 S5 136.70(9) . .
S4 Mo1 Mo2 S6 19.54(9) . .
S4 Mo1 Mo2 O2 -104.03(19) . .
O1 Mo1 Mo2 S3 -109.12(19) . .
O1 Mo1 Mo2 S4 99.58(19) . .
O1 Mo1 Mo2 S5 -123.72(19) . .
O1 Mo1 Mo2 S6 119.11(19) . .
O1 Mo1 Mo2 O2 -4.5(3) . .
Mo2 Mo1 S1 C1 167.0(2) . .
S2 Mo1 S1 C1 33.2(3) . .
S3 Mo1 S1 C1 172.9(3) . .
S4 Mo1 S1 C1 78.1(3) . .
O1 Mo1 S1 C1 -75.8(3) . .
Mo2 Mo1 S2 C2 -150.2(3) . .
S1 Mo1 S2 C2 -11.5(3) . .
S3 Mo1 S2 C2 -78.6(3) . .
S4 Mo1 S2 C2 -171.9(3) . .
O1 Mo1 S2 C2 86.2(3) . .
S1 Mo1 S3 Mo2 -174.53(6) . .
S2 Mo1 S3 Mo2 -107.30(10) . .
S4 Mo1 S3 Mo2 -22.72(7) . .
O1 Mo1 S3 Mo2 88.16(19) . .
S4 Mo2 S3 Mo1 22.63(7) . .
S5 Mo2 S3 Mo1 168.71(7) . .
S6 Mo2 S3 Mo1 107.31(11) . .
O2 Mo2 S3 Mo1 -90.58(18) . .
S1 Mo1 S4 Mo2 112.71(13) . .
S2 Mo1 S4 Mo2 158.12(7) . .
S3 Mo1 S4 Mo2 22.80(7) . .
O1 Mo1 S4 Mo2 -93.85(17) . .
S3 Mo2 S4 Mo1 -22.54(6) . .
S5 Mo2 S4 Mo1 -107.93(13) . .
S6 Mo2 S4 Mo1 -164.71(7) . .
O2 Mo2 S4 Mo1 91.1(2) . .
Mo1 Mo2 S5 C3 -166.4(3) . .
S3 Mo2 S5 C3 -178.1(3) . .
S4 Mo2 S5 C3 -86.6(3) . .
S6 Mo2 S5 C3 -30.5(3) . .
O2 Mo2 S5 C3 74.9(3) . .
Mo1 Mo2 S6 C4 145.3(3) . .
S3 Mo2 S6 C4 69.3(3) . .
S4 Mo2 S6 C4 160.9(3) . .
S5 Mo2 S6 C4 8.6(3) . .
O2 Mo2 S6 C4 -93.0(3) . .
Mo2 Mo1 O1 Mn -53.4(8) . .
S1 Mo1 O1 Mn 168.2(7) . .
S2 Mo1 O1 Mn 83.8(8) . .
S3 Mo1 O1 Mn -107.6(8) . .
S4 Mo1 O1 Mn 0.5(8) . .
O3 Mn O1 Mo1 144.7(8) . .
O4 Mn O1 Mo1 52.2(8) . .
O5 Mn O1 Mo1 -38.0(8) . .
O6 Mn O1 Mo1 81(4) . .
N1 Mn O1 Mo1 -129.7(8) . .
O1 Mn O3 C20 -56.9(5) . .
O4 Mn O3 C20 36.4(5) . .
O5 Mn O3 C20 -74.3(15) . .
O6 Mn O3 C20 120.6(5) . .
N1 Mn O3 C20 -152.1(5) . .
O1 Mn O4 C21 -172.3(7) . .
O3 Mn O4 C21 104.9(7) . .
O5 Mn O4 C21 -83.4(7) . .
O6 Mn O4 C21 9.1(7) . .
N1 Mn O4 C21 20.6(19) . .
O1 Mn O5 C22 -49.6(7) . .
O3 Mn O5 C22 -32.3(18) . .
O4 Mn O5 C22 -143.2(7) . .
O6 Mn O5 C22 132.8(7) . .
N1 Mn O5 C22 45.0(7) . .
O1 Mn O6 C23 -144(4) . .
O3 Mn O6 C23 153.0(6) . .
O4 Mn O6 C23 -114.8(6) . .
O5 Mn O6 C23 -24.8(6) . .
N1 Mn O6 C23 66.9(6) . .
O1 Mn N1 C5 -146.9(6) . .
O1 Mn N1 C9 29.5(5) . .
O3 Mn N1 C5 -64.6(6) . .
O3 Mn N1 C9 111.8(5) . .
O4 Mn N1 C5 20.3(18) . .
O4 Mn N1 C9 -163.3(13) . .
O5 Mn N1 C5 124.1(6) . .
O5 Mn N1 C9 -59.5(5) . .
O6 Mn N1 C5 31.7(6) . .
O6 Mn N1 C9 -151.9(5) . .
Mo1 S1 C1 C2 -55.9(5) . .
S1 C1 C2 S2 49.6(7) . .
Mo1 S2 C2 C1 -18.4(6) . .
Mo2 S5 C3 C4 54.4(6) . .
S5 C3 C4 S6 -50.2(7) . .
Mo2 S6 C4 C3 20.7(7) . .
Mn N1 C5 C6 175.9(6) . .
C9 N1 C5 C6 -0.5(11) . .
N1 C5 C6 C7 -0.5(12) . .
C5 C6 C7 C8 0.2(11) . .
C5 C6 C7 C12 -177.6(7) . .
C6 C7 C8 C9 1.1(10) . .
C12 C7 C8 C9 178.9(7) . .
Mn N1 C9 C8 -174.6(5) . .
C5 N1 C9 C8 1.9(10) . .
C7 C8 C9 N1 -2.2(11) . .
C14 N2 C10 C11 4.3(13) . .
N2 C10 C11 C12 -3.6(13) . .
C10 C11 C12 C7 178.9(7) . .
C10 C11 C12 C13 -0.4(12) . .
C6 C7 C12 C11 -38.1(11) . .
C6 C7 C12 C13 141.1(8) . .
C8 C7 C12 C11 144.1(8) . .
C8 C7 C12 C13 -36.6(10) . .
C7 C12 C13 C14 -176.1(7) . .
C11 C12 C13 C14 3.2(11) . .
C10 N2 C14 C13 -1.2(13) . .
C12 C13 C14 N2 -2.6(13) . .
C19 N3 C15 C16 -0.6(14) . .
N3 C15 C16 C17 0.9(16) . .
C15 C16 C17 C17 177.8(10) . 5_665
C15 C16 C17 C18 -0.6(13) . .
C16 C17 C18 C19 0.1(12) . .
C17 C17 C18 C19 -178.3(9) 5_665 .
C15 N3 C19 C18 0.1(12) . .
C17 C18 C19 N3 0.2(13) . .
